data_7018268
loop_
_publ_author_name
'du Plessis, Marike'
'Barbour, Leonard J.'

_publ_section_title
;
 Supramolecular isomerism and solvatomorphism in a novel coordination
 compound.
;
_journal_issue 14
_journal_name_full 'Dalton transactions (Cambridge, England : 2003)'
_journal_page_first 3895
_journal_page_last 3898
_journal_paper_doi 10.1039/c1dt11564b
_journal_volume 41
_journal_year 2012
_chemical_formula_moiety 'C25 H24 Br2 Cd N4, C H2 Cl2'
_chemical_formula_sum 'C26 H26 Br2 Cd Cl2 N4'
_chemical_formula_weight 737.63
_chemical_name_systematic
;
?
;
_space_group_IT_number 2
_symmetry_cell_setting triclinic
_symmetry_space_group_name_Hall '-P 1'
_symmetry_space_group_name_H-M 'P -1'
_atom_sites_solution_hydrogens geom
_atom_sites_solution_primary direct
_atom_sites_solution_secondary difmap
_audit_creation_method SHELXL-97
_cell_angle_alpha 82.755(2)
_cell_angle_beta 74.833(2)
_cell_angle_gamma 71.208(2)
_cell_formula_units_Z 4
_cell_length_a 10.8233(16)
_cell_length_b 15.163(2)
_cell_length_c 18.137(3)
_cell_measurement_reflns_used 9377
_cell_measurement_temperature 100(2)
_cell_measurement_theta_max 27.6
_cell_measurement_theta_min 2.6
_cell_volume 2716.9(7)
_computing_cell_refinement 'SAINT (Bruker, 2009)'
_computing_data_collection 'APEX2 (Bruker, 2009)'
_computing_data_reduction SAINT
_computing_molecular_graphics 'X-Seed (Barbour,2001; Atwood & Barbour,2003)'
_computing_structure_refinement 'SHELXL-97 (Sheldrick, 1997)'
_computing_structure_solution 'SHELXS-97 (Sheldrick, 1990)'
_diffrn_ambient_temperature 100(2)
_diffrn_measured_fraction_theta_full 0.997
_diffrn_measured_fraction_theta_max 0.987
_diffrn_measurement_device_type 'Bruker SMART APEX CCD area-detector'
_diffrn_measurement_method \w
_diffrn_radiation_monochromator graphite
_diffrn_radiation_source 'fine-focus sealed tube'
_diffrn_radiation_type MoK\a
_diffrn_radiation_wavelength 0.71073
_diffrn_reflns_av_R_equivalents 0.0871
_diffrn_reflns_av_sigmaI/netI 0.1546
_diffrn_reflns_limit_h_max 13
_diffrn_reflns_limit_h_min -14
_diffrn_reflns_limit_k_max 19
_diffrn_reflns_limit_k_min -19
_diffrn_reflns_limit_l_max 23
_diffrn_reflns_limit_l_min -23
_diffrn_reflns_number 24450
_diffrn_reflns_theta_full 26.00
_diffrn_reflns_theta_max 27.66
_diffrn_reflns_theta_min 1.88
_diffrn_standards_number 0
_exptl_absorpt_coefficient_mu 3.965
_exptl_absorpt_correction_T_max 0.7167
_exptl_absorpt_correction_T_min 0.3294
_exptl_absorpt_correction_type multi-scan
_exptl_absorpt_process_details 'SAINT (Bruker, 2008)'
_exptl_crystal_colour Colourless
_exptl_crystal_density_diffrn 1.803
_exptl_crystal_density_method 'not measured'
_exptl_crystal_description Plate
_exptl_crystal_F_000 1448
_exptl_crystal_size_max 0.36
_exptl_crystal_size_mid 0.25
_exptl_crystal_size_min 0.09
_refine_diff_density_max 3.422
_refine_diff_density_min -2.501
_refine_diff_density_rms 0.263
_refine_ls_extinction_method none
_refine_ls_goodness_of_fit_ref 0.995
_refine_ls_hydrogen_treatment constr
_refine_ls_matrix_type full
_refine_ls_number_parameters 637
_refine_ls_number_reflns 12541
_refine_ls_number_restraints 0
_refine_ls_restrained_S_all 0.995
_refine_ls_R_factor_all 0.0933
_refine_ls_R_factor_gt 0.0683
_refine_ls_shift/su_max 0.000
_refine_ls_shift/su_mean 0.000
_refine_ls_structure_factor_coef Fsqd
_refine_ls_weighting_details 'calc w=1/[\s^2^(Fo^2^)+(0.1100P)^2^] where P=(Fo^2^+2Fc^2^)/3'
_refine_ls_weighting_scheme calc
_refine_ls_wR_factor_gt 0.1721
_refine_ls_wR_factor_ref 0.1823
_reflns_number_gt 8720
_reflns_number_total 12541
_reflns_threshold_expression >2\s(I)
_cod_data_source_file c1dt11564b.txt
_cod_data_source_block twin4.CIF
_cod_depositor_comments
;
The following automatic conversions were performed:

'_exptl_absorpt_correction_type' value 'Multi-scan' changed to
'multi-scan' according to
/home/saulius/struct/CIF-dictionaries/cif_core.dic dictionary named
'cif_core.dic' version 2.4.1 from 2010-06-29.

Automatic conversion script
Id: cif_fix_values 1715 2011-07-08 13:25:40Z adriana 
;
_cod_original_cell_volume 2716.8(7)
_cod_original_sg_symbol_Hall '-P 1 '
_cod_original_sg_symbol_H-M P-1
_cod_database_code 7018268

loop_
_symmetry_equiv_pos_as_xyz
'x, y, z'
'-x, -y, -z'

loop_
_atom_site_label
_atom_site_type_symbol
_atom_site_fract_x
_atom_site_fract_y
_atom_site_fract_z
_atom_site_U_iso_or_equiv
_atom_site_adp_type
_atom_site_occupancy
_atom_site_symmetry_multiplicity
_atom_site_calc_flag
_atom_site_refinement_flags
Cd1 Cd 0.12647(4) 0.45417(3) 0.06873(3) 0.01666(13) Uani 1 1 d .
Cd2 Cd -0.35876(5) 0.05284(3) 0.43342(3) 0.01958(13) Uani 1 1 d .
Br1 Br -0.01913(6) 0.37515(4) 0.01996(4) 0.01919(16) Uani 1 1 d .
Br4 Br -0.61870(6) 0.12487(4) 0.48196(4) 0.02058(16) Uani 1 1 d .
Br3 Br -0.30214(7) -0.03024(5) 0.30597(4) 0.02241(17) Uani 1 1 d .
Br2 Br -0.01020(7) 0.54047(5) 0.19350(4) 0.02295(17) Uani 1 1 d .
N2 N 0.4102(5) 0.4227(4) -0.1548(3) 0.0193(12) Uani 1 1 d .
N1 N 0.3084(5) 0.4267(4) -0.0310(3) 0.0178(11) Uani 1 1 d .
N7 N 0.3024(5) -0.0713(4) 0.3397(3) 0.0192(12) Uani 1 1 d .
C49 C 0.1748(7) 0.0857(5) 0.2326(4) 0.0199(14) Uani 1 1 d .
N6 N -0.1210(5) 0.2245(4) 0.2863(3) 0.0205(12) Uani 1 1 d .
C22 C 0.6656(6) 0.7491(4) -0.1184(4) 0.0202(14) Uani 1 1 d .
C2 C 0.4463(6) 0.4032(4) -0.0380(4) 0.0146(12) Uani 1 1 d .
C5 C 0.7211(7) 0.3647(4) -0.0852(4) 0.0203(14) Uani 1 1 d .
H5 H 0.8158 0.3519 -0.0997 0.024 Uiso 1 1 calc R
N3 N 0.6171(5) 0.7146(4) -0.2206(3) 0.0194(12) Uani 1 1 d .
N4 N 0.7528(5) 0.6612(4) -0.1405(3) 0.0180(11) Uani 1 1 d .
C9 C 0.5170(7) 0.4794(4) -0.2827(3) 0.0189(14) Uani 1 1 d .
C37 C 0.1309(7) 0.0020(5) 0.1189(4) 0.0269(16) Uani 1 1 d .
H37 H 0.1175 -0.0257 0.0787 0.032 Uiso 1 1 calc R
N8 N 0.2920(5) -0.0753(4) 0.4642(3) 0.0199(12) Uani 1 1 d .
C15 C 0.5827(7) 0.6207(5) -0.3098(4) 0.0232(15) Uani 1 1 d .
N5 N -0.2769(6) 0.1703(4) 0.3665(3) 0.0216(12) Uani 1 1 d .
C7 C 0.5118(6) 0.4018(4) -0.1156(4) 0.0185(13) Uani 1 1 d .
C47 C 0.1810(6) -0.0955(4) 0.4553(4) 0.0156(13) Uani 1 1 d .
C48 C 0.3610(7) -0.0623(5) 0.3941(4) 0.0217(14) Uani 1 1 d .
H48 H 0.4434 -0.0481 0.3833 0.026 Uiso 1 1 calc R
C12 C 0.7159(7) 0.4846(5) -0.3777(4) 0.0252(15) Uani 1 1 d .
H12 H 0.7903 0.4543 -0.4165 0.030 Uiso 1 1 calc R
C34 C 0.0728(6) 0.1328(5) 0.1944(4) 0.0201(14) Uani 1 1 d .
C17 C 0.5811(6) 0.7818(4) -0.1689(4) 0.0201(14) Uani 1 1 d .
C26 C -0.1769(7) 0.1538(5) 0.3049(4) 0.0201(14) Uani 1 1 d .
H26 H -0.1476 0.0989 0.2769 0.024 Uiso 1 1 calc R
C4 C 0.6564(7) 0.3632(5) -0.0068(4) 0.0219(14) Uani 1 1 d .
H4 H 0.7090 0.3475 0.0301 0.026 Uiso 1 1 calc R
C40 C 0.2534(6) -0.0063(5) 0.2135(4) 0.0202(14) Uani 1 1 d .
C43 C 0.0839(6) -0.1079(4) 0.3502(4) 0.0200(14) Uani 1 1 d .
H43 H 0.0867 -0.1045 0.2972 0.024 Uiso 1 1 calc R
C23 C 0.7193(7) 0.6439(4) -0.2001(4) 0.0202(14) Uani 1 1 d .
H23 H 0.7617 0.5877 -0.2265 0.024 Uiso 1 1 calc R
C35 C 0.0489(7) 0.0906(5) 0.1396(4) 0.0239(15) Uani 1 1 d .
C32 C -0.1902(7) 0.2921(5) 0.3389(4) 0.0242(15) Uani 1 1 d .
C24 C 0.4929(7) 0.5738(5) -0.2695(4) 0.0214(14) Uani 1 1 d .
C6 C 0.6506(7) 0.3840(5) -0.1406(4) 0.0209(14) Uani 1 1 d .
H6 H 0.6936 0.3853 -0.1934 0.025 Uiso 1 1 calc R
C1 C 0.2933(6) 0.4361(4) -0.1019(4) 0.0178(13) Uani 1 1 d .
H1 H 0.2086 0.4508 -0.1142 0.021 Uiso 1 1 calc R
C44 C -0.0201(7) -0.1283(5) 0.4049(4) 0.0254(15) Uani 1 1 d .
H44 H -0.0917 -0.1381 0.3893 0.030 Uiso 1 1 calc R
C25 C 0.3715(7) 0.6221(5) -0.2090(4) 0.0248(15) Uani 1 1 d .
H25A H 0.3961 0.6147 -0.1597 0.037 Uiso 1 1 calc R
H25B H 0.2996 0.5943 -0.2045 0.037 Uiso 1 1 calc R
H25C H 0.3403 0.6886 -0.2235 0.037 Uiso 1 1 calc R
C39 C 0.3158(9) -0.1455(5) 0.1306(5) 0.039(2) Uani 1 1 d .
H39A H 0.4087 -0.1468 0.1070 0.059 Uiso 1 1 calc R
H39B H 0.2779 -0.1635 0.0934 0.059 Uiso 1 1 calc R
H39C H 0.3139 -0.1894 0.1752 0.059 Uiso 1 1 calc R
C38 C 0.2333(7) -0.0478(5) 0.1557(4) 0.0277(16) Uani 1 1 d .
C36 C -0.0702(9) 0.1356(6) 0.1021(5) 0.039(2) Uani 1 1 d .
H36A H -0.1520 0.1600 0.1418 0.058 Uiso 1 1 calc R
H36B H -0.0821 0.0888 0.0743 0.058 Uiso 1 1 calc R
H36C H -0.0524 0.1868 0.0665 0.058 Uiso 1 1 calc R
C45 C -0.0221(7) -0.1347(5) 0.4836(4) 0.0233(15) Uani 1 1 d .
H45 H -0.0927 -0.1519 0.5197 0.028 Uiso 1 1 calc R
C13 C 0.6988(7) 0.5747(5) -0.3646(4) 0.0248(15) Uani 1 1 d .
C42 C 0.1851(6) -0.0927(4) 0.3771(4) 0.0187(14) Uani 1 1 d .
C27 C -0.2885(7) 0.2568(5) 0.3895(4) 0.0223(14) Uani 1 1 d .
C14 C 0.8019(8) 0.6219(6) -0.4077(5) 0.039(2) Uani 1 1 d .
H14A H 0.8771 0.5769 -0.4397 0.058 Uiso 1 1 calc R
H14B H 0.8349 0.6456 -0.3712 0.058 Uiso 1 1 calc R
H14C H 0.7606 0.6739 -0.4401 0.058 Uiso 1 1 calc R
C10 C 0.6291(7) 0.4337(5) -0.3366(4) 0.0231(15) Uani 1 1 d .
C11 C 0.6659(8) 0.3300(5) -0.3505(5) 0.0335(18) Uani 1 1 d .
H11A H 0.6805 0.2933 -0.3033 0.050 Uiso 1 1 calc R
H11B H 0.7481 0.3121 -0.3911 0.050 Uiso 1 1 calc R
H11C H 0.5925 0.3182 -0.3658 0.050 Uiso 1 1 calc R
C50 C 0.1972(7) 0.1315(5) 0.2958(4) 0.0248(15) Uani 1 1 d .
H50A H 0.1647 0.1994 0.2882 0.037 Uiso 1 1 calc R
H50B H 0.2932 0.1121 0.2946 0.037 Uiso 1 1 calc R
H50C H 0.1479 0.1125 0.3455 0.037 Uiso 1 1 calc R
C28 C -0.3764(8) 0.3094(5) 0.4512(4) 0.0329(18) Uani 1 1 d .
H28 H -0.4444 0.2873 0.4852 0.039 Uiso 1 1 calc R
C31 C -0.1771(8) 0.3775(5) 0.3488(5) 0.0322(18) Uani 1 1 d .
H31 H -0.1115 0.4016 0.3144 0.039 Uiso 1 1 calc R
C46 C 0.0761(7) -0.1166(5) 0.5090(4) 0.0225(15) Uani 1 1 d .
H46 H 0.0720 -0.1186 0.5621 0.027 Uiso 1 1 calc R
C29 C -0.3618(9) 0.3926(5) 0.4609(5) 0.039(2) Uani 1 1 d .
H29 H -0.4198 0.4288 0.5027 0.047 Uiso 1 1 calc R
C30 C -0.2631(9) 0.4258(5) 0.4107(5) 0.041(2) Uani 1 1 d .
H30 H -0.2552 0.4839 0.4197 0.049 Uiso 1 1 calc R
Cl3 Cl 0.3175(2) 0.21381(17) -0.15293(16) 0.0547(6) Uani 1 1 d .
Cl1 Cl 0.3487(3) 0.3139(3) -0.3785(2) 0.0853(10) Uani 1 1 d .
Cl4 Cl 0.1384(3) 0.1125(2) -0.0755(2) 0.0958(13) Uani 1 1 d .
C3 C 0.5196(6) 0.3840(4) 0.0173(4) 0.0181(13) Uani 1 1 d .
H3 H 0.4766 0.3851 0.0701 0.022 Uiso 1 1 calc R
C8 C 0.4225(7) 0.4270(5) -0.2382(4) 0.0214(14) Uani 1 1 d .
H8A H 0.3326 0.4575 -0.2486 0.026 Uiso 1 1 calc R
H8B H 0.4545 0.3627 -0.2561 0.026 Uiso 1 1 calc R
C21 C 0.6569(7) 0.8004(5) -0.0578(4) 0.0262(16) Uani 1 1 d .
H21 H 0.7139 0.7768 -0.0233 0.031 Uiso 1 1 calc R
C18 C 0.4816(7) 0.8699(5) -0.1608(4) 0.0263(16) Uani 1 1 d .
H18 H 0.4234 0.8929 -0.1947 0.032 Uiso 1 1 calc R
C16 C 0.5674(7) 0.7183(5) -0.2887(4) 0.0262(16) Uani 1 1 d .
H16A H 0.6180 0.7491 -0.3319 0.031 Uiso 1 1 calc R
H16B H 0.4715 0.7557 -0.2792 0.031 Uiso 1 1 calc R
C33 C -0.0163(7) 0.2290(5) 0.2179(4) 0.0265(16) Uani 1 1 d .
H33A H 0.0388 0.2651 0.2278 0.032 Uiso 1 1 calc R
H33B H -0.0581 0.2617 0.1756 0.032 Uiso 1 1 calc R
C19 C 0.4744(8) 0.9201(5) -0.1009(5) 0.0354(19) Uani 1 1 d .
H19 H 0.4084 0.9794 -0.0932 0.043 Uiso 1 1 calc R
C20 C 0.5616(8) 0.8871(5) -0.0499(4) 0.0322(17) Uani 1 1 d .
H20 H 0.5542 0.9250 -0.0101 0.039 Uiso 1 1 calc R
Cl2 Cl 0.0711(4) 0.3601(3) -0.3881(2) 0.0933(11) Uani 1 1 d .
C41 C 0.3587(7) -0.0606(5) 0.2569(4) 0.0223(14) Uani 1 1 d .
H41A H 0.4035 -0.1232 0.2359 0.027 Uiso 1 1 calc R
H41B H 0.4276 -0.0282 0.2489 0.027 Uiso 1 1 calc R
C52 C 0.1607(10) 0.2003(6) -0.1436(5) 0.049(2) Uani 1 1 d .
H52A H 0.0897 0.2594 -0.1282 0.059 Uiso 1 1 calc R
H52B H 0.1535 0.1844 -0.1933 0.059 Uiso 1 1 calc R
C51 C 0.1998(10) 0.2900(7) -0.3460(7) 0.065(3) Uani 1 1 d .
H51A H 0.1703 0.2972 -0.2901 0.078 Uiso 1 1 calc R
H51B H 0.2145 0.2240 -0.3553 0.078 Uiso 1 1 calc R

loop_
_atom_site_aniso_label
_atom_site_aniso_U_11
_atom_site_aniso_U_22
_atom_site_aniso_U_33
_atom_site_aniso_U_23
_atom_site_aniso_U_13
_atom_site_aniso_U_12
Cd1 0.0147(3) 0.0204(2) 0.0144(2) 0.00947(18) -0.00533(18) -0.00690(18)
Cd2 0.0178(3) 0.0269(3) 0.0158(2) 0.00981(19) -0.00537(19) -0.0121(2)
Br1 0.0187(3) 0.0188(3) 0.0218(3) 0.0120(3) -0.0090(3) -0.0094(3)
Br4 0.0175(4) 0.0208(3) 0.0224(3) 0.0129(3) -0.0063(3) -0.0083(3)
Br3 0.0238(4) 0.0266(3) 0.0187(3) 0.0095(3) -0.0070(3) -0.0124(3)
Br2 0.0218(4) 0.0268(4) 0.0173(3) 0.0056(3) -0.0046(3) -0.0058(3)
N2 0.016(3) 0.027(3) 0.015(3) 0.004(2) -0.005(2) -0.008(2)
N1 0.015(3) 0.019(3) 0.020(3) 0.010(2) -0.008(2) -0.007(2)
N7 0.020(3) 0.022(3) 0.011(3) 0.010(2) 0.000(2) -0.008(2)
C49 0.018(3) 0.024(3) 0.019(3) 0.010(3) -0.001(3) -0.014(3)
N6 0.021(3) 0.018(3) 0.021(3) 0.012(2) -0.005(2) -0.009(2)
C22 0.020(4) 0.020(3) 0.018(3) 0.015(3) -0.005(3) -0.008(3)
C2 0.014(3) 0.012(3) 0.016(3) 0.004(2) -0.003(2) -0.004(2)
C5 0.016(3) 0.021(3) 0.023(4) 0.010(3) -0.006(3) -0.007(3)
N3 0.020(3) 0.017(3) 0.023(3) 0.013(2) -0.012(2) -0.009(2)
N4 0.014(3) 0.021(3) 0.017(3) 0.012(2) -0.006(2) -0.006(2)
C9 0.026(4) 0.021(3) 0.009(3) 0.012(2) -0.009(3) -0.007(3)
C37 0.037(4) 0.035(4) 0.016(3) 0.008(3) -0.008(3) -0.024(3)
N8 0.015(3) 0.024(3) 0.021(3) 0.008(2) -0.005(2) -0.008(2)
C15 0.023(4) 0.026(4) 0.021(4) 0.010(3) -0.014(3) -0.005(3)
N5 0.024(3) 0.023(3) 0.018(3) 0.011(2) -0.008(2) -0.010(2)
C7 0.017(3) 0.014(3) 0.023(4) 0.007(3) -0.007(3) -0.004(2)
C47 0.014(3) 0.014(3) 0.017(3) 0.007(2) -0.005(2) -0.005(2)
C48 0.020(4) 0.027(4) 0.020(3) 0.007(3) -0.004(3) -0.011(3)
C12 0.022(4) 0.032(4) 0.017(3) 0.003(3) -0.002(3) -0.005(3)
C34 0.017(3) 0.023(3) 0.018(3) 0.015(3) 0.000(3) -0.012(3)
C17 0.021(4) 0.016(3) 0.020(3) 0.016(3) -0.007(3) -0.006(3)
C26 0.024(4) 0.019(3) 0.020(3) 0.013(3) -0.008(3) -0.012(3)
C4 0.020(4) 0.021(3) 0.024(4) 0.009(3) -0.007(3) -0.009(3)
C40 0.017(3) 0.026(3) 0.018(3) 0.008(3) -0.003(3) -0.011(3)
C43 0.017(3) 0.020(3) 0.024(4) 0.004(3) -0.008(3) -0.006(3)
C23 0.019(4) 0.017(3) 0.027(4) 0.013(3) -0.011(3) -0.010(3)
C35 0.029(4) 0.026(4) 0.021(4) 0.019(3) -0.014(3) -0.016(3)
C32 0.027(4) 0.024(3) 0.021(4) 0.010(3) -0.011(3) -0.007(3)
C24 0.020(4) 0.024(3) 0.018(3) 0.008(3) -0.011(3) -0.002(3)
C6 0.019(4) 0.024(3) 0.017(3) 0.005(3) 0.000(3) -0.008(3)
C1 0.014(3) 0.019(3) 0.020(3) 0.005(3) -0.005(3) -0.006(3)
C44 0.013(3) 0.029(4) 0.035(4) 0.010(3) -0.011(3) -0.009(3)
C25 0.022(4) 0.027(4) 0.026(4) 0.005(3) -0.010(3) -0.007(3)
C39 0.062(6) 0.028(4) 0.030(4) 0.005(3) -0.014(4) -0.014(4)
C38 0.033(4) 0.028(4) 0.021(4) 0.004(3) 0.003(3) -0.018(3)
C36 0.055(5) 0.036(4) 0.035(5) 0.022(4) -0.022(4) -0.026(4)
C45 0.018(4) 0.022(3) 0.028(4) 0.015(3) -0.006(3) -0.008(3)
C13 0.028(4) 0.029(4) 0.017(3) 0.018(3) -0.010(3) -0.011(3)
C42 0.015(3) 0.015(3) 0.024(4) 0.008(3) -0.006(3) -0.003(2)
C27 0.020(4) 0.025(3) 0.019(3) 0.011(3) -0.010(3) -0.004(3)
C14 0.037(5) 0.037(5) 0.037(5) 0.021(4) -0.003(4) -0.016(4)
C10 0.024(4) 0.028(4) 0.014(3) 0.006(3) -0.007(3) -0.004(3)
C11 0.027(4) 0.032(4) 0.033(4) 0.004(3) 0.000(3) -0.005(3)
C50 0.030(4) 0.028(4) 0.016(3) 0.004(3) -0.001(3) -0.014(3)
C28 0.031(4) 0.033(4) 0.025(4) 0.010(3) -0.010(3) 0.002(3)
C31 0.050(5) 0.019(3) 0.034(4) 0.013(3) -0.023(4) -0.014(3)
C46 0.017(4) 0.029(4) 0.020(3) 0.011(3) -0.005(3) -0.009(3)
C29 0.063(6) 0.027(4) 0.021(4) 0.002(3) -0.017(4) 0.001(4)
C30 0.068(6) 0.019(4) 0.040(5) 0.007(3) -0.026(4) -0.010(4)
Cl3 0.0373(13) 0.0525(14) 0.0688(17) -0.0084(13) -0.0020(11) -0.0125(10)
Cl1 0.068(2) 0.102(3) 0.097(3) -0.038(2) -0.0024(17) -0.0432(18)
Cl4 0.090(2) 0.0608(19) 0.106(3) 0.0071(18) 0.032(2) -0.0284(16)
C3 0.019(4) 0.021(3) 0.013(3) 0.008(3) -0.005(3) -0.007(3)
C8 0.023(4) 0.028(4) 0.014(3) 0.009(3) -0.008(3) -0.011(3)
C21 0.030(4) 0.022(3) 0.026(4) 0.008(3) -0.009(3) -0.010(3)
C18 0.030(4) 0.022(3) 0.023(4) 0.016(3) -0.008(3) -0.007(3)
C16 0.030(4) 0.027(4) 0.027(4) 0.018(3) -0.015(3) -0.016(3)
C33 0.030(4) 0.026(4) 0.024(4) 0.020(3) -0.007(3) -0.017(3)
C19 0.048(5) 0.019(4) 0.031(4) 0.011(3) -0.004(4) -0.007(3)
C20 0.039(5) 0.028(4) 0.024(4) 0.003(3) -0.008(3) -0.003(3)
Cl2 0.090(2) 0.106(3) 0.078(2) -0.011(2) -0.048(2) 0.0021(19)
C41 0.020(4) 0.026(4) 0.017(3) 0.004(3) -0.001(3) -0.007(3)
C52 0.073(7) 0.025(4) 0.047(6) 0.012(4) -0.018(5) -0.012(4)
C51 0.051(7) 0.042(6) 0.092(9) 0.011(6) -0.015(6) -0.009(5)

loop_
_atom_type_symbol
_atom_type_description
_atom_type_scat_dispersion_real
_atom_type_scat_dispersion_imag
_atom_type_scat_source
C C 0.0033 0.0016 'International Tables Vol C Tables 4.2.6.8 and 6.1.1.4'
H H 0.0000 0.0000 'International Tables Vol C Tables 4.2.6.8 and 6.1.1.4'
N N 0.0061 0.0033 'International Tables Vol C Tables 4.2.6.8 and 6.1.1.4'
Cl Cl 0.1484 0.1585 'International Tables Vol C Tables 4.2.6.8 and 6.1.1.4'
Br Br -0.2901 2.4595 'International Tables Vol C Tables 4.2.6.8 and 6.1.1.4'
Cd Cd -0.8075 1.2024 'International Tables Vol C Tables 4.2.6.8 and 6.1.1.4'

loop_
_geom_angle_atom_site_label_1
_geom_angle_atom_site_label_2
_geom_angle_atom_site_label_3
_geom_angle
_geom_angle_site_symmetry_1
_geom_angle_site_symmetry_3
N1 Cd1 N4 89.49(19) . 2_665
N1 Cd1 Br2 149.52(14) . .
N4 Cd1 Br2 89.12(14) 2_665 .
N1 Cd1 Br1 99.12(14) . .
N4 Cd1 Br1 105.03(13) 2_665 .
Br2 Cd1 Br1 110.63(3) . .
N1 Cd1 Br1 85.20(13) . 2_565
N4 Cd1 Br1 165.91(13) 2_665 2_565
Br2 Cd1 Br1 88.88(3) . 2_565
Br1 Cd1 Br1 88.71(2) . 2_565
N8 Cd2 N5 89.20(19) 2_556 .
N8 Cd2 Br3 148.73(14) 2_556 .
N5 Cd2 Br3 89.64(14) . .
N8 Cd2 Br4 99.63(14) 2_556 .
N5 Cd2 Br4 107.22(14) . .
Br3 Cd2 Br4 110.53(3) . .
N8 Cd2 Br4 83.96(14) 2_556 2_456
N5 Cd2 Br4 163.56(14) . 2_456
Br3 Cd2 Br4 88.52(3) . 2_456
Br4 Cd2 Br4 88.70(2) . 2_456
Cd1 Br1 Cd1 91.28(2) . 2_565
Cd2 Br4 Cd2 91.30(2) . 2_456
C1 N2 C7 107.0(6) . .
C1 N2 C8 124.3(5) . .
C7 N2 C8 128.6(6) . .
C1 N1 C2 105.2(5) . .
C1 N1 Cd1 120.3(4) . .
C2 N1 Cd1 134.5(4) . .
C48 N7 C42 106.9(5) . .
C48 N7 C41 124.1(5) . .
C42 N7 C41 129.0(6) . .
C34 C49 C40 119.1(6) . .
C34 C49 C50 120.7(6) . .
C40 C49 C50 120.2(6) . .
C26 N6 C32 107.6(6) . .
C26 N6 C33 124.3(6) . .
C32 N6 C33 127.9(5) . .
C21 C22 N4 129.3(6) . .
C21 C22 C17 122.4(6) . .
N4 C22 C17 108.3(6) . .
C3 C2 N1 130.6(6) . .
C3 C2 C7 120.1(6) . .
N1 C2 C7 109.3(5) . .
C6 C5 C4 121.5(6) . .
C6 C5 H5 119.3 . .
C4 C5 H5 119.3 . .
C17 N3 C23 106.4(5) . .
C17 N3 C16 128.2(5) . .
C23 N3 C16 125.2(6) . .
C23 N4 C22 105.3(5) . .
C23 N4 Cd1 122.7(4) . 2_665
C22 N4 Cd1 128.5(4) . 2_665
C10 C9 C24 120.1(6) . .
C10 C9 C8 119.3(6) . .
C24 C9 C8 120.6(6) . .
C35 C37 C38 121.8(6) . .
C35 C37 H37 119.1 . .
C38 C37 H37 119.1 . .
C48 N8 C47 105.5(5) . .
C48 N8 Cd2 120.4(4) . 2_556
C47 N8 Cd2 133.9(4) . 2_556
C24 C15 C13 120.7(6) . .
C24 C15 C16 120.3(6) . .
C13 C15 C16 118.7(6) . .
C26 N5 C27 106.1(5) . .
C26 N5 Cd2 121.6(4) . .
C27 N5 Cd2 129.9(4) . .
N2 C7 C6 132.3(6) . .
N2 C7 C2 105.3(5) . .
C6 C7 C2 122.4(6) . .
N8 C47 C46 130.8(6) . .
N8 C47 C42 109.2(5) . .
C46 C47 C42 120.0(6) . .
N8 C48 N7 113.1(6) . .
N8 C48 H48 123.5 . .
N7 C48 H48 123.5 . .
C13 C12 C10 123.5(7) . .
C13 C12 H12 118.2 . .
C10 C12 H12 118.2 . .
C35 C34 C49 120.9(6) . .
C35 C34 C33 119.8(6) . .
C49 C34 C33 119.1(6) . .
N3 C17 C22 106.7(6) . .
N3 C17 C18 132.1(6) . .
C22 C17 C18 121.2(7) . .
N5 C26 N6 112.0(6) . .
N5 C26 H26 124.0 . .
N6 C26 H26 124.0 . .
C3 C4 C5 121.6(6) . .
C3 C4 H4 119.2 . .
C5 C4 H4 119.2 . .
C38 C40 C49 120.1(6) . .
C38 C40 C41 119.7(6) . .
C49 C40 C41 120.2(6) . .
C44 C43 C42 116.5(6) . .
C44 C43 H43 121.8 . .
C42 C43 H43 121.8 . .
N4 C23 N3 113.2(6) . .
N4 C23 H23 123.4 . .
N3 C23 H23 123.4 . .
C34 C35 C37 119.3(6) . .
C34 C35 C36 122.6(7) . .
C37 C35 C36 118.1(7) . .
N6 C32 C31 133.1(7) . .
N6 C32 C27 105.3(6) . .
C31 C32 C27 121.6(7) . .
C15 C24 C9 120.0(6) . .
C15 C24 C25 120.5(6) . .
C9 C24 C25 119.4(6) . .
C5 C6 C7 116.5(6) . .
C5 C6 H6 121.7 . .
C7 C6 H6 121.7 . .
N1 C1 N2 113.2(6) . .
N1 C1 H1 123.4 . .
N2 C1 H1 123.4 . .
C43 C44 C45 121.3(6) . .
C43 C44 H44 119.4 . .
C45 C44 H44 119.4 . .
C24 C25 H25A 109.5 . .
C24 C25 H25B 109.5 . .
H25A C25 H25B 109.5 . .
C24 C25 H25C 109.5 . .
H25A C25 H25C 109.5 . .
H25B C25 H25C 109.5 . .
C38 C39 H39A 109.5 . .
C38 C39 H39B 109.5 . .
H39A C39 H39B 109.5 . .
C38 C39 H39C 109.5 . .
H39A C39 H39C 109.5 . .
H39B C39 H39C 109.5 . .
C40 C38 C37 118.7(7) . .
C40 C38 C39 123.3(7) . .
C37 C38 C39 118.1(7) . .
C35 C36 H36A 109.5 . .
C35 C36 H36B 109.5 . .
H36A C36 H36B 109.5 . .
C35 C36 H36C 109.5 . .
H36A C36 H36C 109.5 . .
H36B C36 H36C 109.5 . .
C46 C45 C44 121.3(6) . .
C46 C45 H45 119.4 . .
C44 C45 H45 119.4 . .
C12 C13 C15 117.6(6) . .
C12 C13 C14 120.0(7) . .
C15 C13 C14 122.5(7) . .
N7 C42 C43 132.2(6) . .
N7 C42 C47 105.3(5) . .
C43 C42 C47 122.4(6) . .
N5 C27 C28 131.3(7) . .
N5 C27 C32 109.0(6) . .
C28 C27 C32 119.7(7) . .
C13 C14 H14A 109.5 . .
C13 C14 H14B 109.5 . .
H14A C14 H14B 109.5 . .
C13 C14 H14C 109.5 . .
H14A C14 H14C 109.5 . .
H14B C14 H14C 109.5 . .
C9 C10 C12 118.1(6) . .
C9 C10 C11 122.8(6) . .
C12 C10 C11 119.0(6) . .
C10 C11 H11A 109.5 . .
C10 C11 H11B 109.5 . .
H11A C11 H11B 109.5 . .
C10 C11 H11C 109.5 . .
H11A C11 H11C 109.5 . .
H11B C11 H11C 109.5 . .
C49 C50 H50A 109.5 . .
C49 C50 H50B 109.5 . .
H50A C50 H50B 109.5 . .
C49 C50 H50C 109.5 . .
H50A C50 H50C 109.5 . .
H50B C50 H50C 109.5 . .
C29 C28 C27 118.3(8) . .
C29 C28 H28 120.9 . .
C27 C28 H28 120.9 . .
C30 C31 C32 116.9(7) . .
C30 C31 H31 121.6 . .
C32 C31 H31 121.6 . .
C45 C46 C47 118.5(6) . .
C45 C46 H46 120.8 . .
C47 C46 H46 120.8 . .
C28 C29 C30 121.2(8) . .
C28 C29 H29 119.4 . .
C30 C29 H29 119.4 . .
C31 C30 C29 122.4(7) . .
C31 C30 H30 118.8 . .
C29 C30 H30 118.8 . .
C4 C3 C2 117.8(6) . .
C4 C3 H3 121.1 . .
C2 C3 H3 121.1 . .
N2 C8 C9 113.1(5) . .
N2 C8 H8A 109.0 . .
C9 C8 H8A 109.0 . .
N2 C8 H8B 109.0 . .
C9 C8 H8B 109.0 . .
H8A C8 H8B 107.8 . .
C20 C21 C22 117.1(7) . .
C20 C21 H21 121.5 . .
C22 C21 H21 121.5 . .
C19 C18 C17 116.0(7) . .
C19 C18 H18 122.0 . .
C17 C18 H18 122.0 . .
N3 C16 C15 110.8(5) . .
N3 C16 H16A 109.5 . .
C15 C16 H16A 109.5 . .
N3 C16 H16B 109.5 . .
C15 C16 H16B 109.5 . .
H16A C16 H16B 108.1 . .
N6 C33 C34 111.2(5) . .
N6 C33 H33A 109.4 . .
C34 C33 H33A 109.4 . .
N6 C33 H33B 109.4 . .
C34 C33 H33B 109.4 . .
H33A C33 H33B 108.0 . .
C18 C19 C20 122.8(7) . .
C18 C19 H19 118.6 . .
C20 C19 H19 118.6 . .
C21 C20 C19 120.6(7) . .
C21 C20 H20 119.7 . .
C19 C20 H20 119.7 . .
N7 C41 C40 113.0(5) . .
N7 C41 H41A 109.0 . .
C40 C41 H41A 109.0 . .
N7 C41 H41B 109.0 . .
C40 C41 H41B 109.0 . .
H41A C41 H41B 107.8 . .
Cl4 C52 Cl3 109.8(5) . .
Cl4 C52 H52A 109.7 . .
Cl3 C52 H52A 109.7 . .
Cl4 C52 H52B 109.7 . .
Cl3 C52 H52B 109.7 . .
H52A C52 H52B 108.2 . .
Cl1 C51 Cl2 114.7(6) . .
Cl1 C51 H51A 108.6 . .
Cl2 C51 H51A 108.6 . .
Cl1 C51 H51B 108.6 . .
Cl2 C51 H51B 108.6 . .
H51A C51 H51B 107.6 . .

loop_
_geom_bond_atom_site_label_1
_geom_bond_atom_site_label_2
_geom_bond_distance
_geom_bond_site_symmetry_2
Cd1 N1 2.262(6) .
Cd1 N4 2.303(5) 2_665
Cd1 Br2 2.6018(9) .
Cd1 Br1 2.6295(8) .
Cd1 Br1 2.9370(8) 2_565
Cd2 N8 2.259(6) 2_556
Cd2 N5 2.311(5) .
Cd2 Br3 2.6080(9) .
Cd2 Br4 2.6172(9) .
Cd2 Br4 2.9766(8) 2_456
Br1 Cd1 2.9369(8) 2_565
Br4 Cd2 2.9766(8) 2_456
N2 C1 1.347(8) .
N2 C7 1.394(8) .
N2 C8 1.477(8) .
N1 C1 1.322(8) .
N1 C2 1.393(8) .
N7 C48 1.346(9) .
N7 C42 1.392(8) .
N7 C41 1.475(8) .
C49 C34 1.407(9) .
C49 C40 1.411(9) .
C49 C50 1.519(9) .
N6 C26 1.360(8) .
N6 C32 1.378(9) .
N6 C33 1.456(8) .
C22 C21 1.391(10) .
C22 N4 1.398(8) .
C22 C17 1.398(9) .
C2 C3 1.383(8) .
C2 C7 1.400(9) .
C5 C6 1.363(9) .
C5 C4 1.412(9) .
C5 H5 0.9500 .
N3 C17 1.364(9) .
N3 C23 1.364(8) .
N3 C16 1.460(8) .
N4 C23 1.307(8) .
N4 Cd1 2.303(5) 2_665
C9 C10 1.385(10) .
C9 C24 1.411(9) .
C9 C8 1.503(9) .
C37 C35 1.385(10) .
C37 C38 1.402(10) .
C37 H37 0.9500 .
N8 C48 1.322(8) .
N8 C47 1.384(8) .
N8 Cd2 2.259(6) 2_556
C15 C24 1.388(9) .
C15 C13 1.417(10) .
C15 C16 1.521(10) .
N5 C26 1.321(9) .
N5 C27 1.383(9) .
C7 C6 1.395(9) .
C47 C46 1.384(9) .
C47 C42 1.402(9) .
C48 H48 0.9500 .
C12 C13 1.362(10) .
C12 C10 1.409(10) .
C12 H12 0.9500 .
C34 C35 1.365(10) .
C34 C33 1.508(10) .
C17 C18 1.416(9) .
C26 H26 0.9500 .
C4 C3 1.370(9) .
C4 H4 0.9500 .
C40 C38 1.384(10) .
C40 C41 1.516(9) .
C43 C44 1.382(9) .
C43 C42 1.401(9) .
C43 H43 0.9500 .
C23 H23 0.9500 .
C35 C36 1.537(10) .
C32 C31 1.387(10) .
C32 C27 1.411(9) .
C24 C25 1.515(10) .
C6 H6 0.9500 .
C1 H1 0.9500 .
C44 C45 1.413(10) .
C44 H44 0.9500 .
C25 H25A 0.9800 .
C25 H25B 0.9800 .
C25 H25C 0.9800 .
C39 C38 1.518(11) .
C39 H39A 0.9800 .
C39 H39B 0.9800 .
C39 H39C 0.9800 .
C36 H36A 0.9800 .
C36 H36B 0.9800 .
C36 H36C 0.9800 .
C45 C46 1.375(9) .
C45 H45 0.9500 .
C13 C14 1.512(9) .
C27 C28 1.404(10) .
C14 H14A 0.9800 .
C14 H14B 0.9800 .
C14 H14C 0.9800 .
C10 C11 1.530(10) .
C11 H11A 0.9800 .
C11 H11B 0.9800 .
C11 H11C 0.9800 .
C50 H50A 0.9800 .
C50 H50B 0.9800 .
C50 H50C 0.9800 .
C28 C29 1.360(11) .
C28 H28 0.9500 .
C31 C30 1.373(12) .
C31 H31 0.9500 .
C46 H46 0.9500 .
C29 C30 1.394(12) .
C29 H29 0.9500 .
C30 H30 0.9500 .
Cl3 C52 1.737(10) .
Cl1 C51 1.703(11) .
Cl4 C52 1.729(9) .
C3 H3 0.9500 .
C8 H8A 0.9900 .
C8 H8B 0.9900 .
C21 C20 1.381(10) .
C21 H21 0.9500 .
C18 C19 1.376(11) .
C18 H18 0.9500 .
C16 H16A 0.9900 .
C16 H16B 0.9900 .
C33 H33A 0.9900 .
C33 H33B 0.9900 .
C19 C20 1.426(11) .
C19 H19 0.9500 .
C20 H20 0.9500 .
Cl2 C51 1.746(11) .
C41 H41A 0.9900 .
C41 H41B 0.9900 .
C52 H52A 0.9900 .
C52 H52B 0.9900 .
C51 H51A 0.9900 .
C51 H51B 0.9900 .

loop_
_geom_torsion_atom_site_label_1
_geom_torsion_atom_site_label_2
_geom_torsion_atom_site_label_3
_geom_torsion_atom_site_label_4
_geom_torsion
_geom_torsion_site_symmetry_1
_geom_torsion_site_symmetry_4
N1 Cd1 Br1 Cd1 -84.93(13) . 2_565
N4 Cd1 Br1 Cd1 -176.87(14) 2_665 2_565
Br2 Cd1 Br1 Cd1 88.31(3) . 2_565
Br1 Cd1 Br1 Cd1 0.0 2_565 2_565
N8 Cd2 Br4 Cd2 -83.65(14) 2_556 2_456
N5 Cd2 Br4 Cd2 -175.81(15) . 2_456
Br3 Cd2 Br4 Cd2 87.93(3) . 2_456
Br4 Cd2 Br4 Cd2 0.0 2_456 2_456
N4 Cd1 N1 C1 146.2(5) 2_665 .
Br2 Cd1 N1 C1 -126.5(4) . .
Br1 Cd1 N1 C1 41.0(5) . .
Br1 Cd1 N1 C1 -46.9(5) 2_565 .
N4 Cd1 N1 C2 -36.9(6) 2_665 .
Br2 Cd1 N1 C2 50.5(7) . .
Br1 Cd1 N1 C2 -142.1(5) . .
Br1 Cd1 N1 C2 130.0(5) 2_565 .
C1 N1 C2 C3 -179.0(6) . .
Cd1 N1 C2 C3 3.7(10) . .
C1 N1 C2 C7 1.7(7) . .
Cd1 N1 C2 C7 -175.5(4) . .
C21 C22 N4 C23 179.3(7) . .
C17 C22 N4 C23 -0.6(7) . .
C21 C22 N4 Cd1 20.2(9) . 2_665
C17 C22 N4 Cd1 -159.6(4) . 2_665
N8 Cd2 N5 C26 116.5(5) 2_556 .
Br3 Cd2 N5 C26 -32.3(5) . .
Br4 Cd2 N5 C26 -143.7(5) . .
Br4 Cd2 N5 C26 51.3(8) 2_456 .
N8 Cd2 N5 C27 -43.7(5) 2_556 .
Br3 Cd2 N5 C27 167.6(5) . .
Br4 Cd2 N5 C27 56.2(5) . .
Br4 Cd2 N5 C27 -108.9(6) 2_456 .
C1 N2 C7 C6 -178.2(7) . .
C8 N2 C7 C6 3.9(11) . .
C1 N2 C7 C2 0.5(7) . .
C8 N2 C7 C2 -177.4(6) . .
C3 C2 C7 N2 179.3(5) . .
N1 C2 C7 N2 -1.4(7) . .
C3 C2 C7 C6 -1.8(9) . .
N1 C2 C7 C6 177.5(6) . .
C48 N8 C47 C46 178.8(7) . .
Cd2 N8 C47 C46 -6.1(11) 2_556 .
C48 N8 C47 C42 -1.0(7) . .
Cd2 N8 C47 C42 174.1(4) 2_556 .
C47 N8 C48 N7 0.9(8) . .
Cd2 N8 C48 N7 -175.0(4) 2_556 .
C42 N7 C48 N8 -0.5(8) . .
C41 N7 C48 N8 -179.8(6) . .
C40 C49 C34 C35 0.1(9) . .
C50 C49 C34 C35 -177.5(6) . .
C40 C49 C34 C33 176.6(5) . .
C50 C49 C34 C33 -1.0(9) . .
C23 N3 C17 C22 0.7(7) . .
C16 N3 C17 C22 -174.3(6) . .
C23 N3 C17 C18 -179.5(7) . .
C16 N3 C17 C18 5.6(11) . .
C21 C22 C17 N3 -179.9(6) . .
N4 C22 C17 N3 -0.1(7) . .
C21 C22 C17 C18 0.2(10) . .
N4 C22 C17 C18 -179.9(6) . .
C27 N5 C26 N6 0.6(7) . .
Cd2 N5 C26 N6 -163.7(4) . .
C32 N6 C26 N5 -0.7(8) . .
C33 N6 C26 N5 -174.9(6) . .
C6 C5 C4 C3 -2.0(10) . .
C34 C49 C40 C38 2.6(9) . .
C50 C49 C40 C38 -179.7(6) . .
C34 C49 C40 C41 -176.5(6) . .
C50 C49 C40 C41 1.1(9) . .
C22 N4 C23 N3 1.0(7) . .
Cd1 N4 C23 N3 161.6(4) 2_665 .
C17 N3 C23 N4 -1.1(7) . .
C16 N3 C23 N4 174.1(6) . .
C49 C34 C35 C37 -3.2(10) . .
C33 C34 C35 C37 -179.6(6) . .
C49 C34 C35 C36 173.8(6) . .
C33 C34 C35 C36 -2.6(10) . .
C38 C37 C35 C34 3.6(10) . .
C38 C37 C35 C36 -173.5(6) . .
C26 N6 C32 C31 179.1(7) . .
C33 N6 C32 C31 -7.0(12) . .
C26 N6 C32 C27 0.5(7) . .
C33 N6 C32 C27 174.5(6) . .
C13 C15 C24 C9 0.3(9) . .
C16 C15 C24 C9 -172.0(6) . .
C13 C15 C24 C25 177.8(6) . .
C16 C15 C24 C25 5.5(9) . .
C10 C9 C24 C15 -1.0(9) . .
C8 C9 C24 C15 178.5(6) . .
C10 C9 C24 C25 -178.6(6) . .
C8 C9 C24 C25 0.9(9) . .
C4 C5 C6 C7 -0.2(10) . .
N2 C7 C6 C5 -179.3(6) . .
C2 C7 C6 C5 2.1(9) . .
C2 N1 C1 N2 -1.4(7) . .
Cd1 N1 C1 N2 176.3(4) . .
C7 N2 C1 N1 0.6(7) . .
C8 N2 C1 N1 178.6(6) . .
C42 C43 C44 C45 -1.0(10) . .
C49 C40 C38 C37 -2.3(10) . .
C41 C40 C38 C37 176.9(6) . .
C49 C40 C38 C39 178.6(6) . .
C41 C40 C38 C39 -2.3(10) . .
C35 C37 C38 C40 -0.9(10) . .
C35 C37 C38 C39 178.3(7) . .
C43 C44 C45 C46 3.1(11) . .
C10 C12 C13 C15 -3.9(10) . .
C10 C12 C13 C14 175.9(7) . .
C24 C15 C13 C12 2.1(10) . .
C16 C15 C13 C12 174.5(6) . .
C24 C15 C13 C14 -177.7(6) . .
C16 C15 C13 C14 -5.3(10) . .
C48 N7 C42 C43 178.7(7) . .
C41 N7 C42 C43 -2.0(11) . .
C48 N7 C42 C47 -0.2(7) . .
C41 N7 C42 C47 179.1(6) . .
C44 C43 C42 N7 179.9(7) . .
C44 C43 C42 C47 -1.4(9) . .
N8 C47 C42 N7 0.7(7) . .
C46 C47 C42 N7 -179.1(6) . .
N8 C47 C42 C43 -178.3(6) . .
C46 C47 C42 C43 1.8(10) . .
C26 N5 C27 C28 -179.7(7) . .
Cd2 N5 C27 C28 -17.3(10) . .
C26 N5 C27 C32 -0.2(7) . .
Cd2 N5 C27 C32 162.2(4) . .
N6 C32 C27 N5 -0.2(7) . .
C31 C32 C27 N5 -178.9(6) . .
N6 C32 C27 C28 179.4(6) . .
C31 C32 C27 C28 0.6(10) . .
C24 C9 C10 C12 -0.6(9) . .
C8 C9 C10 C12 179.8(6) . .
C24 C9 C10 C11 176.3(6) . .
C8 C9 C10 C11 -3.3(10) . .
C13 C12 C10 C9 3.2(10) . .
C13 C12 C10 C11 -173.8(7) . .
N5 C27 C28 C29 178.2(7) . .
C32 C27 C28 C29 -1.3(10) . .
N6 C32 C31 C30 -177.7(7) . .
C27 C32 C31 C30 0.7(10) . .
C44 C45 C46 C47 -2.6(10) . .
N8 C47 C46 C45 -179.6(6) . .
C42 C47 C46 C45 0.2(10) . .
C27 C28 C29 C30 0.6(11) . .
C32 C31 C30 C29 -1.4(11) . .
C28 C29 C30 C31 0.7(12) . .
C5 C4 C3 C2 2.3(10) . .
N1 C2 C3 C4 -179.6(6) . .
C7 C2 C3 C4 -0.5(9) . .
C1 N2 C8 C9 136.7(6) . .
C7 N2 C8 C9 -45.7(9) . .
C10 C9 C8 N2 119.5(7) . .
C24 C9 C8 N2 -60.0(8) . .
N4 C22 C21 C20 179.0(6) . .
C17 C22 C21 C20 -1.2(10) . .
N3 C17 C18 C19 -179.7(7) . .
C22 C17 C18 C19 0.1(9) . .
C17 N3 C16 C15 -154.8(6) . .
C23 N3 C16 C15 31.2(9) . .
C24 C15 C16 N3 77.7(8) . .
C13 C15 C16 N3 -94.7(7) . .
C26 N6 C33 C34 -31.0(9) . .
C32 N6 C33 C34 156.0(6) . .
C35 C34 C33 N6 96.5(7) . .
C49 C34 C33 N6 -80.0(7) . .
C17 C18 C19 C20 0.5(10) . .
C22 C21 C20 C19 1.8(11) . .
C18 C19 C20 C21 -1.6(12) . .
C48 N7 C41 C40 -138.2(6) . .
C42 N7 C41 C40 42.7(9) . .
C38 C40 C41 N7 -120.4(7) . .
C49 C40 C41 N7 58.7(8) . .
